data_4102396
loop_
_publ_author_name
'Alexandra Velian'
'Sibo Lin'
'Alexander J. M. Miller'
'Michael W. Day'
'Theodor Agapie'

_publ_section_title
;
 Synthesis and C-C Coupling Reactivity of a Dinuclear NiI-NiI Complex
 Supported by a Terphenyl Diphosphine
;
_journal_name_full 'Journal of the American Chemical Society'
_journal_page_first 6296
_journal_page_last 6297
_journal_paper_doi 10.1021/ja101699a
_journal_volume 132
_journal_year 2010
_chemical_formula_moiety '0.80(C34 H40 Ni2 O4 P2) 0.20(C36 H40 Ni2 O6 P2)'
_chemical_formula_sum 'C34.41 H40 Ni2 O4.41 P2'
_chemical_formula_weight 703.36
_chemical_name_systematic
;
 ?
;
_space_group_IT_number 14
_symmetry_cell_setting monoclinic
_symmetry_space_group_name_Hall '-P 2yn'
_symmetry_space_group_name_H-M 'P 1 21/n 1'
_atom_sites_solution_hydrogens geom
_atom_sites_solution_primary direct
_atom_sites_solution_secondary difmap
_audit_creation_method SHELXL-97
_cell_angle_alpha 90.00
_cell_angle_beta 100.794(11)
_cell_angle_gamma 90.00
_cell_formula_units_Z 2
_cell_length_a 7.1846(13)
_cell_length_b 25.477(4)
_cell_length_c 9.4217(16)
_cell_measurement_reflns_used 1183
_cell_measurement_temperature 100(2)
_cell_measurement_theta_max 20.10
_cell_measurement_theta_min 2.72
_cell_volume 1694.1(5)
_computing_cell_refinement 'Bruker SAINT-Plus v7.66A'
_computing_data_collection 'Bruker APEX2 v2009.7-0'
_computing_data_reduction 'Bruker SAINT-Plus v7.66A'
_computing_molecular_graphics 'Bruker XP v5.1'
_computing_publication_material 'Bruker XCIF 2008'
_computing_structure_refinement 'SHELXL-97 (Sheldrick, 2008)'
_computing_structure_solution 'SHELXS-97 (Sheldrick, 2008)'
_diffrn_ambient_temperature 100(2)
_diffrn_measured_fraction_theta_full 0.957
_diffrn_measured_fraction_theta_max 0.957
_diffrn_measurement_device_type 'Bruker KAPPA APEX II'
_diffrn_measurement_method '\w scans; 5 settings'
_diffrn_radiation_monochromator graphite
_diffrn_radiation_source 'fine-focus sealed tube'
_diffrn_radiation_type MoK\a
_diffrn_radiation_wavelength 0.71073
_diffrn_reflns_av_R_equivalents 0.1165
_diffrn_reflns_av_sigmaI/netI 0.1454
_diffrn_reflns_limit_h_max 8
_diffrn_reflns_limit_h_min -8
_diffrn_reflns_limit_k_max 31
_diffrn_reflns_limit_k_min -31
_diffrn_reflns_limit_l_max 11
_diffrn_reflns_limit_l_min -11
_diffrn_reflns_number 14281
_diffrn_reflns_theta_full 26.37
_diffrn_reflns_theta_max 26.37
_diffrn_reflns_theta_min 2.34
_exptl_absorpt_coefficient_mu 1.242
_exptl_absorpt_correction_T_max 0.7454
_exptl_absorpt_correction_T_min 0.6176
_exptl_absorpt_correction_type multi-scan
_exptl_absorpt_process_details 'SADABS v2008/2, Bruker-AXS, Madison, WI'
_exptl_crystal_colour 'Dichroic - orange/yellow'
_exptl_crystal_density_diffrn 1.379
_exptl_crystal_density_method 'not measured'
_exptl_crystal_description Fragment
_exptl_crystal_F_000 735
_exptl_crystal_size_max 0.19
_exptl_crystal_size_mid 0.13
_exptl_crystal_size_min 0.01
_refine_diff_density_max 0.444
_refine_diff_density_min -0.460
_refine_diff_density_rms 0.095
_refine_ls_extinction_method none
_refine_ls_goodness_of_fit_ref 1.248
_refine_ls_hydrogen_treatment Riding
_refine_ls_matrix_type 'Full matrix'
_refine_ls_number_parameters 195
_refine_ls_number_reflns 3311
_refine_ls_number_restraints 11
_refine_ls_restrained_S_all 1.246
_refine_ls_R_factor_all 0.1479
_refine_ls_R_factor_gt 0.0651
_refine_ls_shift/su_max 0.000
_refine_ls_shift/su_mean 0.000
_refine_ls_structure_factor_coef Fsqd
_refine_ls_weighting_details w=1/s^2^(Fo^2^)
_refine_ls_weighting_scheme sigma
_refine_ls_wR_factor_gt 0.0634
_refine_ls_wR_factor_ref 0.0709
_reflns_number_gt 1827
_reflns_number_total 3311
_reflns_threshold_expression >2sigma(I)
_cod_data_source_file ja101699a_si_005.cif
_cod_data_source_block sbl04
_cod_depositor_comments
;
The following automatic conversions were performed:

'_refine_ls_weighting_scheme' value 'Sigma' changed to 'sigma'
according to the built-in table from CIF Core dictionary named
'cif_core.dic' version 2.4.1 from 2010-06-29.

Automatic conversion script
Id: cif_fix_values 1715 2011-07-08 13:25:40Z adriana 

The following automatic conversions were performed:

'_atom_sites_solution_primary' value 'Direct methods' was changed to
'direct'.

'_atom_sites_solution_secondary' value 'Difference Fourier map' was
changed to 'difmap'.

'_atom_sites_solution_hydrogens' value 'Geometric positions' was
changed to 'geom'.

Automatic conversion script
Id: cif_fix_values 6452 2018-10-05 10:23:21Z andrius 
;
_cod_database_code 4102396

loop_
_symmetry_equiv_pos_as_xyz
'x, y, z'
'-x+1/2, y+1/2, -z+1/2'
'-x, -y, -z'
'x-1/2, -y-1/2, z-1/2'

loop_
_atom_site_label
_atom_site_type_symbol
_atom_site_fract_x
_atom_site_fract_y
_atom_site_fract_z
_atom_site_U_iso_or_equiv
_atom_site_adp_type
_atom_site_occupancy
_atom_site_symmetry_multiplicity
_atom_site_calc_flag
_atom_site_refinement_flags
_atom_site_disorder_assembly
_atom_site_disorder_group
Ni1 Ni 0.61880(10) 0.39329(3) 0.04992(6) 0.0211(2) Uani 0.7971(17) 1 d PD A 1
P1 P 0.59254(16) 0.35840(4) -0.17109(11) 0.0226(3) Uani 1 1 d . . .
O1 O 0.9862(5) 0.44339(15) 0.1357(4) 0.0414(12) Uani 0.7971(17) 1 d P A 1
O2 O 0.4847(5) 0.32774(16) 0.2559(4) 0.0462(12) Uani 0.7971(17) 1 d P A 1
C1 C 0.8419(8) 0.4240(2) 0.1020(5) 0.0287(15) Uani 0.7971(17) 1 d PD A 1
C2 C 0.5328(7) 0.35461(19) 0.1731(5) 0.0196(14) Uani 0.7971(17) 1 d PD A 1
Ni2 Ni 0.7385 0.3680 0.0577 0.025 Uani 0.20 1 d PD A 3
O1A O 1.0827 0.2990 0.0983 0.050 Uiso 0.20 1 d PD A 3
O2A O 0.9362 0.4711 0.1277 0.049 Uiso 0.20 1 d PD A 3
O3A O 0.4705 0.3198 0.2297 0.026 Uiso 0.20 1 d PD A 3
C1A C 0.9406 0.3249 0.0819 0.045 Uiso 0.20 1 d PD A 3
C2A C 0.8484 0.4313 0.0963 0.018 Uiso 0.20 1 d PD A 3
C3A C 0.5725 0.3436 0.1631 0.031 Uiso 0.20 1 d PD A 3
C3 C 0.4301(5) 0.39702(15) -0.3049(4) 0.0159(9) Uani 1 1 d . A 1
C4 C 0.3512(5) 0.37583(14) -0.4422(4) 0.0218(11) Uani 1 1 d . A 1
H4 H 0.3726 0.3400 -0.4617 0.026 Uiso 1 1 calc R A 1
C5 C 0.2442(5) 0.40631(15) -0.5478(4) 0.0199(11) Uani 1 1 d . A 1
H5 H 0.1886 0.3912 -0.6379 0.024 Uiso 1 1 calc R A 1
C6 C 0.2181(5) 0.45857(15) -0.5226(4) 0.0222(11) Uani 1 1 d . A 1
H6 H 0.1485 0.4798 -0.5969 0.027 Uiso 1 1 calc R A 1
C7 C 0.2916(5) 0.48050(15) -0.3908(4) 0.0209(11) Uani 1 1 d . A 1
H7 H 0.2731 0.5168 -0.3745 0.025 Uiso 1 1 calc R A 1
C8 C 0.3947(5) 0.44925(15) -0.2796(4) 0.0157(10) Uani 1 1 d . A 1
C9 C 0.4541(5) 0.47471(15) -0.1352(4) 0.0146(10) Uani 1 1 d . . 1
C10 C 0.3850(5) 0.45602(14) -0.0158(4) 0.0175(10) Uani 1 1 d . A 1
H10 H 0.3048 0.4261 -0.0262 0.021 Uiso 1 1 calc R A 1
C11 C 0.4315(5) 0.48056(14) 0.1189(4) 0.0187(10) Uani 1 1 d . . 1
H11 H 0.3853 0.4668 0.1994 0.022 Uiso 1 1 calc R . 1
C12 C 0.8105(5) 0.35724(16) -0.2496(4) 0.0270(11) Uani 1 1 d . A 1
H12 H 0.9113 0.3409 -0.1751 0.032 Uiso 1 1 calc R A 1
C13 C 0.8046(6) 0.32575(16) -0.3879(4) 0.0439(14) Uani 1 1 d . A 1
H13A H 0.7076 0.3404 -0.4648 0.066 Uiso 1 1 calc R A 1
H13B H 0.7739 0.2891 -0.3710 0.066 Uiso 1 1 calc R A 1
H13C H 0.9285 0.3275 -0.4170 0.066 Uiso 1 1 calc R A 1
C14 C 0.8767(6) 0.41322(14) -0.2718(4) 0.0340(13) Uani 1 1 d . A 1
H14A H 1.0004 0.4121 -0.3012 0.051 Uiso 1 1 calc R A 1
H14B H 0.8874 0.4329 -0.1812 0.051 Uiso 1 1 calc R A 1
H14C H 0.7846 0.4305 -0.3472 0.051 Uiso 1 1 calc R A 1
C15 C 0.5008(6) 0.29120(14) -0.1953(4) 0.0261(11) Uani 1 1 d . A 1
H15 H 0.4911 0.2813 -0.2991 0.031 Uiso 1 1 calc R A 1
C16 C 0.6365(6) 0.25257(15) -0.1026(4) 0.0428(14) Uani 1 1 d . A 1
H16A H 0.6501 0.2622 -0.0005 0.064 Uiso 1 1 calc R A 1
H16B H 0.7607 0.2540 -0.1313 0.064 Uiso 1 1 calc R A 1
H16C H 0.5852 0.2169 -0.1169 0.064 Uiso 1 1 calc R A 1
C17 C 0.3047(6) 0.28773(15) -0.1577(4) 0.0348(13) Uani 1 1 d . A 1
H17A H 0.2585 0.2515 -0.1706 0.052 Uiso 1 1 calc R A 1
H17B H 0.2180 0.3111 -0.2213 0.052 Uiso 1 1 calc R A 1
H17C H 0.3110 0.2984 -0.0570 0.052 Uiso 1 1 calc R A 1

loop_
_atom_site_aniso_label
_atom_site_aniso_U_11
_atom_site_aniso_U_22
_atom_site_aniso_U_33
_atom_site_aniso_U_23
_atom_site_aniso_U_13
_atom_site_aniso_U_12
Ni1 0.0167(4) 0.0306(4) 0.0144(3) 0.0015(4) -0.0014(3) 0.0014(4)
P1 0.0227(7) 0.0260(8) 0.0167(6) 0.0024(6) -0.0024(6) -0.0020(6)
O1 0.024(3) 0.071(3) 0.023(2) -0.006(2) -0.011(2) -0.016(2)
O2 0.049(3) 0.066(3) 0.026(2) -0.009(2) 0.010(2) -0.011(2)
C1 0.033(4) 0.037(4) 0.012(3) 0.008(3) -0.007(3) 0.004(3)
C2 0.025(4) 0.019(3) 0.012(3) 0.004(3) -0.003(3) 0.013(3)
Ni2 0.028 0.031 0.014 0.001 -0.001 0.001
C3 0.020(2) 0.013(2) 0.014(2) 0.004(2) 0.0031(19) 0.005(2)
C4 0.026(3) 0.018(3) 0.022(2) -0.003(2) 0.006(2) 0.003(2)
C5 0.016(2) 0.030(3) 0.011(2) 0.001(2) -0.0036(19) -0.003(2)
C6 0.019(3) 0.024(3) 0.020(2) 0.004(2) -0.004(2) -0.001(2)
C7 0.024(3) 0.016(3) 0.022(2) -0.001(2) 0.004(2) -0.001(2)
C8 0.013(2) 0.026(3) 0.009(2) 0.003(2) 0.0041(19) 0.000(2)
C9 0.012(2) 0.016(3) 0.015(2) 0.0034(19) 0.002(2) 0.0005(19)
C10 0.013(2) 0.011(3) 0.027(3) 0.004(2) -0.001(2) 0.001(2)
C11 0.017(3) 0.025(3) 0.015(2) 0.004(2) 0.005(2) 0.004(2)
C12 0.012(3) 0.039(3) 0.029(3) 0.005(2) 0.002(2) 0.003(2)
C13 0.035(3) 0.048(3) 0.052(3) -0.008(3) 0.017(3) -0.001(3)
C14 0.022(3) 0.049(3) 0.034(3) -0.001(2) 0.013(2) -0.008(2)
C15 0.030(3) 0.024(3) 0.022(2) 0.003(2) 0.000(2) -0.001(2)
C16 0.039(3) 0.034(3) 0.052(3) 0.014(3) 0.000(3) 0.009(3)
C17 0.030(3) 0.034(3) 0.036(3) 0.011(2) -0.006(2) -0.008(2)

loop_
_atom_type_symbol
_atom_type_description
_atom_type_scat_dispersion_real
_atom_type_scat_dispersion_imag
_atom_type_scat_source
C C 0.0033 0.0016 'International Tables Vol C Tables 4.2.6.8 and 6.1.1.4'
H H 0.0000 0.0000 'International Tables Vol C Tables 4.2.6.8 and 6.1.1.4'
O O 0.0106 0.0060 'International Tables Vol C Tables 4.2.6.8 and 6.1.1.4'
P P 0.1023 0.0942 'International Tables Vol C Tables 4.2.6.8 and 6.1.1.4'
Ni Ni 0.3393 1.1124 'International Tables Vol C Tables 4.2.6.8 and 6.1.1.4'

loop_
_geom_angle_atom_site_label_1
_geom_angle_atom_site_label_2
_geom_angle_atom_site_label_3
_geom_angle
_geom_angle_site_symmetry_1
_geom_angle_publ_flag
C2 Ni1 C1 119.1(2) . yes
C2 Ni1 P1 114.89(16) . yes
C1 Ni1 P1 110.37(18) . yes
C2 Ni1 C10 104.0(2) . yes
C1 Ni1 C10 110.03(19) . yes
P1 Ni1 C10 95.44(10) . yes
C15 P1 C3 104.35(17) . ?
C15 P1 C12 104.27(19) . ?
C3 P1 C12 102.16(17) . ?
C15 P1 Ni2 108.42(12) . ?
C3 P1 Ni2 136.85(13) . ?
C12 P1 Ni2 96.20(12) . ?
C15 P1 Ni1 116.87(14) . ?
C3 P1 Ni1 110.97(13) . ?
C12 P1 Ni1 116.55(13) . ?
Ni2 P1 Ni1 27.62(2) . ?
O1 C1 Ni1 179.4(5) . ?
O2 C2 Ni1 176.5(5) . ?
C3A Ni2 C1A 108.8 . yes
C3A Ni2 C2A 120.6 . yes
C1A Ni2 C2A 102.0 . yes
C3A Ni2 P1 104.81(3) . yes
C1A Ni2 P1 106.12(3) . yes
C2A Ni2 P1 113.75(3) . yes
O1A C1A Ni2 175.7 . ?
O2A C2A Ni2 174.1 . ?
O3A C3A Ni2 170.2 . ?
C8 C3 C4 117.9(3) . ?
C8 C3 P1 120.7(3) . ?
C4 C3 P1 121.1(3) . ?
C5 C4 C3 121.2(3) . ?
C6 C5 C4 119.9(3) . ?
C5 C6 C7 120.6(4) . ?
C6 C7 C8 120.1(4) . ?
C3 C8 C7 120.2(3) . ?
C3 C8 C9 122.9(3) . ?
C7 C8 C9 116.9(3) . ?
C11 C9 C10 118.7(3) 3_665 ?
C11 C9 C8 121.0(4) 3_665 ?
C10 C9 C8 120.1(3) . ?
C9 C10 C11 121.2(4) . ?
C9 C10 Ni1 95.8(3) . ?
C11 C10 Ni1 91.6(2) . ?
C9 C11 C10 120.0(4) 3_665 ?
C13 C12 C14 109.5(3) . ?
C13 C12 P1 117.3(3) . ?
C14 C12 P1 110.3(3) . ?
C17 C15 C16 110.3(3) . ?
C17 C15 P1 110.7(3) . ?
C16 C15 P1 110.6(3) . ?

loop_
_geom_bond_atom_site_label_1
_geom_bond_atom_site_label_2
_geom_bond_distance
_geom_bond_site_symmetry_2
_geom_bond_publ_flag
Ni1 C2 1.723(5) . yes
Ni1 C1 1.769(6) . yes
Ni1 P1 2.2394(12) . yes
Ni1 C10 2.317(3) . yes
P1 C15 1.833(4) . ?
P1 C3 1.835(3) . ?
P1 C12 1.853(4) . ?
P1 Ni2 2.2271(10) . yes
O1 C1 1.139(6) . ?
O2 C2 1.139(5) . ?
Ni2 C3A 1.7992 . yes
Ni2 C1A 1.8006 . yes
Ni2 C2A 1.8018 . yes
O1A C1A 1.2006 . ?
O2A C2A 1.2019 . ?
O3A C3A 1.2131 . ?
C3 C8 1.384(4) . ?
C3 C4 1.418(4) . ?
C4 C5 1.377(4) . ?
C5 C6 1.371(5) . ?
C6 C7 1.374(4) . ?
C7 C8 1.410(4) . ?
C8 C9 1.496(5) . ?
C9 C11 1.396(5) 3_665 ?
C9 C10 1.396(5) . ?
C10 C11 1.398(4) . ?
C11 C9 1.396(5) 3_665 ?
C12 C13 1.525(5) . ?
C12 C14 1.530(5) . ?
C15 C17 1.518(5) . ?
C15 C16 1.537(4) . ?
